data_7029181
loop_
_publ_author_name
'Huang, Shih-Huang'
'Nesterov, Vladimir N.'
'Richmond, Michael G.'

_publ_section_title
;
 New azido-substituted tantalum compounds: syntheses and DFT examination
 of nitrogen-rich mono-, di-, and trinuclear tantalum(v) compounds.
;
_journal_issue 9
_journal_name_full 'Dalton transactions (Cambridge, England : 2003)'
_journal_page_first 3453
_journal_page_last 3461
_journal_paper_doi 10.1039/c3dt53101e
_journal_volume 43
_journal_year 2014
_chemical_absolute_configuration ad
_chemical_formula_moiety 'C13 H33 N8 Ta'
_chemical_formula_sum 'C13 H33 N8 Ta'
_chemical_formula_weight 482.42
_chemical_name_systematic
; 
 ? 
;
_space_group_IT_number 19
_symmetry_cell_setting orthorhombic
_symmetry_space_group_name_Hall 'P 2ac 2ab'
_symmetry_space_group_name_H-M 'P 21 21 21'
_atom_sites_solution_hydrogens geom
_atom_sites_solution_primary direct
_atom_sites_solution_secondary difmap
_audit_creation_method SHELXL-97
_cell_angle_alpha 90.00
_cell_angle_beta 90.00
_cell_angle_gamma 90.00
_cell_formula_units_Z 4
_cell_length_a 7.0099(2)
_cell_length_b 16.7184(5)
_cell_length_c 16.7590(6)
_cell_measurement_reflns_used 9924
_cell_measurement_temperature 100(2)
_cell_measurement_theta_max 27.00
_cell_measurement_theta_min 2.43
_cell_volume 1964.06(11)
_computing_cell_refinement 'APEX2 (Bruker-AXS, 2007)'
_computing_data_collection 'APEX2 (Bruker-AXS, 2007)'
_computing_data_reduction 'APEX2 (Bruker-AXS, 2007)'
_computing_molecular_graphics 'SHELXTL (Sheldrick, 2008)'
_computing_publication_material 'SHELXTL (Sheldrick, 2008)'
_computing_structure_refinement 'SHELXL-97 (Sheldrick, 2008)'
_computing_structure_solution 'SHELXS-97 (Sheldrick, 2008)'
_diffrn_ambient_temperature 100(2)
_diffrn_measured_fraction_theta_full 0.999
_diffrn_measured_fraction_theta_max 0.999
_diffrn_measurement_device_type 'Bruker SMART APEX II CCD'
_diffrn_measurement_method '\w scans'
_diffrn_radiation_monochromator graphite
_diffrn_radiation_source 'fine-focus sealed tube'
_diffrn_radiation_type MoK\a
_diffrn_radiation_wavelength 0.71073
_diffrn_reflns_av_R_equivalents 0.0258
_diffrn_reflns_av_sigmaI/netI 0.0177
_diffrn_reflns_limit_h_max 8
_diffrn_reflns_limit_h_min -8
_diffrn_reflns_limit_k_max 21
_diffrn_reflns_limit_k_min -21
_diffrn_reflns_limit_l_max 21
_diffrn_reflns_limit_l_min -21
_diffrn_reflns_number 23949
_diffrn_reflns_theta_full 27.03
_diffrn_reflns_theta_max 27.03
_diffrn_reflns_theta_min 2.43
_exptl_absorpt_coefficient_mu 5.606
_exptl_absorpt_correction_T_max 0.4750
_exptl_absorpt_correction_T_min 0.2321
_exptl_absorpt_correction_type numerical
_exptl_absorpt_process_details SADABS
_exptl_crystal_colour yellow
_exptl_crystal_density_diffrn 1.631
_exptl_crystal_density_method 'not measured'
_exptl_crystal_description block
_exptl_crystal_F_000 960
_exptl_crystal_size_max 0.37
_exptl_crystal_size_mid 0.17
_exptl_crystal_size_min 0.16
_refine_diff_density_max 0.777
_refine_diff_density_min -0.435
_refine_diff_density_rms 0.063
_refine_ls_abs_structure_details 'Flack H D (1983), Acta Cryst. A39, 876-881'
_refine_ls_abs_structure_Flack 0.265(9)
_refine_ls_extinction_method none
_refine_ls_goodness_of_fit_ref 1.004
_refine_ls_hydrogen_treatment constr
_refine_ls_matrix_type full
_refine_ls_number_parameters 209
_refine_ls_number_reflns 4280
_refine_ls_number_restraints 0
_refine_ls_restrained_S_all 1.004
_refine_ls_R_factor_all 0.0154
_refine_ls_R_factor_gt 0.0144
_refine_ls_shift/su_max 0.002
_refine_ls_shift/su_mean 0.000
_refine_ls_structure_factor_coef Fsqd
_refine_ls_weighting_details 'calc w=1/[\s^2^(Fo^2^)+(0.0160P)^2^+1.7000P] where P=(Fo^2^+2Fc^2^)/3'
_refine_ls_weighting_scheme calc
_refine_ls_wR_factor_gt 0.0334
_refine_ls_wR_factor_ref 0.0337
_reflns_number_gt 4175
_reflns_number_total 4280
_reflns_threshold_expression >2sigma(I)
_cod_data_source_file c3dt53101e.txt
_cod_data_source_block str0182
_cod_depositor_comments
;
The following automatic conversions were performed:

'_symmetry_cell_setting' value 'Orthorhombic' changed to
'orthorhombic' according to
/usr/data/users/saulius/automatic-downloads/current/RSC/lib/dictionaries/cif_core.dic
dictionary named 'cif_core.dic' version 2.4.2 from
2011-04-26.

'_exptl_absorpt_correction_type' value 'Numerical'
changed to 'numerical' according to
/usr/data/users/saulius/automatic-downloads/current/RSC/lib/dictionaries/cif_core.dic
dictionary named 'cif_core.dic' version 2.4.2 from 2011-04-26.

Automatic conversion script
Id: cif_fix_values 2281 2013-09-26 08:29:07Z andrius 
;
_cod_original_sg_symbol_H-M 'P21 21 21'
_cod_database_code 7029181

loop_
_symmetry_equiv_pos_as_xyz
'x, y, z'
'-x+1/2, -y, z+1/2'
'-x, y+1/2, -z+1/2'
'x+1/2, -y+1/2, -z'

loop_
_atom_site_label
_atom_site_type_symbol
_atom_site_fract_x
_atom_site_fract_y
_atom_site_fract_z
_atom_site_U_iso_or_equiv
_atom_site_adp_type
_atom_site_occupancy
_atom_site_symmetry_multiplicity
_atom_site_calc_flag
_atom_site_refinement_flags
Ta1 Ta 0.793792(16) 0.733113(7) 0.216889(6) 0.01536(3) Uani 1 1 d .
N1 N 0.6727(3) 0.67060(16) 0.32024(14) 0.0221(6) Uani 1 1 d .
N2 N 0.6702(4) 0.80200(18) 0.31623(15) 0.0271(6) Uani 1 1 d .
N3 N 0.8857(4) 0.63350(15) 0.16431(14) 0.0182(5) Uani 1 1 d .
N4 N 0.8817(4) 0.82858(14) 0.15551(15) 0.0204(5) Uani 1 1 d .
N5 N 0.5457(3) 0.72985(17) 0.15917(13) 0.0201(5) Uani 1 1 d .
N6 N 1.0537(3) 0.73734(16) 0.28843(15) 0.0220(5) Uani 1 1 d .
N7 N 1.0771(3) 0.74165(16) 0.35864(15) 0.0256(6) Uani 1 1 d .
N8 N 1.1050(5) 0.7459(2) 0.42640(16) 0.0398(8) Uani 1 1 d .
C1 C 0.6256(4) 0.7380(2) 0.35771(16) 0.0276(6) Uani 1 1 d .
H1A H 0.5665 0.7396 0.4087 0.033 Uiso 1 1 calc R
C2 C 0.6398(5) 0.5911(2) 0.3543(2) 0.0297(7) Uani 1 1 d .
H2A H 0.6794 0.5511 0.3131 0.036 Uiso 1 1 calc R
C3 C 0.4293(6) 0.5764(3) 0.3717(3) 0.0488(11) Uani 1 1 d .
H3A H 0.3541 0.5877 0.3237 0.073 Uiso 1 1 calc R
H3B H 0.3877 0.6116 0.4151 0.073 Uiso 1 1 calc R
H3C H 0.4107 0.5205 0.3874 0.073 Uiso 1 1 calc R
C4 C 0.7646(6) 0.5772(2) 0.4274(2) 0.0414(10) Uani 1 1 d .
H4A H 0.8988 0.5851 0.4130 0.062 Uiso 1 1 calc R
H4B H 0.7464 0.5224 0.4467 0.062 Uiso 1 1 calc R
H4C H 0.7290 0.6150 0.4694 0.062 Uiso 1 1 calc R
C5 C 0.6302(6) 0.8849(2) 0.3424(2) 0.0332(8) Uani 1 1 d .
H5A H 0.6767 0.9211 0.2991 0.040 Uiso 1 1 calc R
C6 C 0.4233(6) 0.8995(3) 0.3509(3) 0.0544(12) Uani 1 1 d .
H6A H 0.3593 0.8884 0.3001 0.082 Uiso 1 1 calc R
H6B H 0.4018 0.9555 0.3659 0.082 Uiso 1 1 calc R
H6C H 0.3715 0.8644 0.3924 0.082 Uiso 1 1 calc R
C7 C 0.7442(5) 0.9050(2) 0.41669(19) 0.0331(9) Uani 1 1 d .
H7A H 0.8803 0.8967 0.4061 0.050 Uiso 1 1 calc R
H7B H 0.7038 0.8702 0.4606 0.050 Uiso 1 1 calc R
H7C H 0.7222 0.9610 0.4313 0.050 Uiso 1 1 calc R
C8 C 0.8622(5) 0.6145(2) 0.08034(19) 0.0295(7) Uani 1 1 d .
H8A H 0.7967 0.5630 0.0750 0.044 Uiso 1 1 calc R
H8B H 0.9877 0.6114 0.0548 0.044 Uiso 1 1 calc R
H8C H 0.7863 0.6564 0.0545 0.044 Uiso 1 1 calc R
C9 C 0.9822(4) 0.56812(18) 0.2048(2) 0.0227(7) Uani 1 1 d .
H9A H 1.0998 0.5548 0.1760 0.034 Uiso 1 1 calc R
H9B H 0.8984 0.5212 0.2061 0.034 Uiso 1 1 calc R
H9C H 1.0136 0.5843 0.2594 0.034 Uiso 1 1 calc R
C10 C 0.8619(5) 0.8388(2) 0.06938(18) 0.0286(7) Uani 1 1 d .
H10A H 0.7986 0.8899 0.0583 0.043 Uiso 1 1 calc R
H10B H 0.7853 0.7949 0.0476 0.043 Uiso 1 1 calc R
H10C H 0.9884 0.8385 0.0445 0.043 Uiso 1 1 calc R
C11 C 0.9739(5) 0.89850(19) 0.1904(2) 0.0243(7) Uani 1 1 d .
H11A H 1.0975 0.9072 0.1645 0.036 Uiso 1 1 calc R
H11B H 0.9932 0.8897 0.2476 0.036 Uiso 1 1 calc R
H11C H 0.8929 0.9456 0.1825 0.036 Uiso 1 1 calc R
C12 C 0.4287(4) 0.6578(2) 0.1536(2) 0.0275(7) Uani 1 1 d .
H12A H 0.3761 0.6533 0.0996 0.041 Uiso 1 1 calc R
H12B H 0.3242 0.6609 0.1923 0.041 Uiso 1 1 calc R
H12C H 0.5074 0.6107 0.1652 0.041 Uiso 1 1 calc R
C13 C 0.4287(4) 0.7994(2) 0.1404(2) 0.0283(7) Uani 1 1 d .
H13A H 0.3897 0.7972 0.0843 0.042 Uiso 1 1 calc R
H13B H 0.5026 0.8483 0.1498 0.042 Uiso 1 1 calc R
H13C H 0.3151 0.7996 0.1745 0.042 Uiso 1 1 calc R

loop_
_atom_site_aniso_label
_atom_site_aniso_U_11
_atom_site_aniso_U_22
_atom_site_aniso_U_33
_atom_site_aniso_U_23
_atom_site_aniso_U_13
_atom_site_aniso_U_12
Ta1 0.01587(5) 0.01466(5) 0.01553(5) -0.00065(5) -0.00235(5) 0.00082(5)
N1 0.0186(14) 0.0299(14) 0.0180(11) 0.0006(10) 0.0017(10) 0.0001(10)
N2 0.0293(16) 0.0248(13) 0.0272(12) -0.0060(12) -0.0099(11) 0.0094(12)
N3 0.0186(12) 0.0184(12) 0.0178(12) -0.0002(10) 0.0004(10) 0.0018(10)
N4 0.0232(12) 0.0168(12) 0.0213(12) 0.0013(10) -0.0027(11) -0.0003(11)
N5 0.0196(11) 0.0235(11) 0.0171(11) 0.0000(12) -0.0024(9) 0.0000(12)
N6 0.0198(10) 0.0220(11) 0.0240(12) 0.0005(13) -0.0004(10) -0.0010(10)
N7 0.0213(12) 0.0234(14) 0.0321(14) 0.0005(11) -0.0048(10) -0.0002(10)
N8 0.0454(17) 0.050(2) 0.0244(14) -0.0015(13) -0.0124(13) 0.0014(15)
C1 0.0218(13) 0.0459(18) 0.0152(12) -0.0051(15) -0.0001(11) 0.0033(16)
C2 0.0313(17) 0.0319(18) 0.0260(16) 0.0062(14) -0.0012(14) -0.0076(14)
C3 0.036(2) 0.061(3) 0.050(2) 0.019(2) 0.0113(18) -0.0079(19)
C4 0.055(3) 0.040(2) 0.0294(17) 0.0133(15) -0.0088(17) -0.0008(18)
C5 0.0375(19) 0.0313(19) 0.0308(18) -0.0092(15) -0.0009(17) 0.0051(15)
C6 0.046(3) 0.048(3) 0.069(3) -0.024(2) -0.010(2) 0.014(2)
C7 0.042(3) 0.0282(17) 0.0291(16) -0.0036(13) -0.0021(14) -0.0064(14)
C8 0.0397(19) 0.0271(17) 0.0217(15) -0.0062(13) 0.0043(14) 0.0015(14)
C9 0.0208(14) 0.0170(14) 0.0304(18) 0.0019(13) 0.0011(13) 0.0008(11)
C10 0.0343(17) 0.0284(17) 0.0230(15) 0.0034(13) 0.0007(13) -0.0033(14)
C11 0.0251(16) 0.0177(15) 0.0300(17) -0.0004(12) -0.0041(13) -0.0014(13)
C12 0.0233(16) 0.0351(18) 0.0242(15) -0.0015(14) -0.0038(13) -0.0065(13)
C13 0.0210(16) 0.0347(17) 0.0290(16) 0.0034(15) -0.0017(13) 0.0070(14)

loop_
_atom_type_symbol
_atom_type_description
_atom_type_scat_dispersion_real
_atom_type_scat_dispersion_imag
_atom_type_scat_source
C C 0.0033 0.0016 'International Tables Vol C Tables 4.2.6.8 and 6.1.1.4'
H H 0.0000 0.0000 'International Tables Vol C Tables 4.2.6.8 and 6.1.1.4'
N N 0.0061 0.0033 'International Tables Vol C Tables 4.2.6.8 and 6.1.1.4'
Ta Ta -0.7052 6.5227 'International Tables Vol C Tables 4.2.6.8 and 6.1.1.4'

loop_
_geom_angle_atom_site_label_1
_geom_angle_atom_site_label_2
_geom_angle_atom_site_label_3
_geom_angle
N5 Ta1 N3 92.57(11)
N5 Ta1 N4 92.37(11)
N3 Ta1 N4 109.92(9)
N5 Ta1 N6 175.73(9)
N3 Ta1 N6 90.00(10)
N4 Ta1 N6 89.96(10)
N5 Ta1 N1 91.86(10)
N3 Ta1 N1 94.37(10)
N4 Ta1 N1 155.11(10)
N6 Ta1 N1 84.54(9)
N5 Ta1 N2 92.17(9)
N3 Ta1 N2 154.07(10)
N4 Ta1 N2 95.33(11)
N6 Ta1 N2 84.05(9)
N1 Ta1 N2 60.00(9)
N5 Ta1 C1 92.59(9)
N3 Ta1 C1 124.48(11)
N4 Ta1 C1 125.02(11)
N6 Ta1 C1 83.15(9)
N1 Ta1 C1 30.23(11)
N2 Ta1 C1 29.77(11)
C1 N1 C2 123.0(3)
C1 N1 Ta1 93.7(2)
C2 N1 Ta1 143.2(2)
C1 N2 C5 124.1(3)
C1 N2 Ta1 93.9(2)
C5 N2 Ta1 142.0(2)
C8 N3 C9 109.9(3)
C8 N3 Ta1 125.1(2)
C9 N3 Ta1 124.98(19)
C11 N4 C10 110.2(3)
C11 N4 Ta1 124.8(2)
C10 N4 Ta1 125.0(2)
C13 N5 C12 109.2(2)
C13 N5 Ta1 125.1(2)
C12 N5 Ta1 123.0(2)
N7 N6 Ta1 131.30(19)
N8 N7 N6 178.2(3)
N2 C1 N1 112.4(2)
N2 C1 Ta1 56.35(15)
N1 C1 Ta1 56.05(15)
N2 C1 H1A 123.8
N1 C1 H1A 123.8
Ta1 C1 H1A 179.3
N1 C2 C4 111.2(3)
N1 C2 C3 111.9(3)
C4 C2 C3 112.2(3)
N1 C2 H2A 107.1
C4 C2 H2A 107.1
C3 C2 H2A 107.1
C2 C3 H3A 109.5
C2 C3 H3B 109.5
H3A C3 H3B 109.5
C2 C3 H3C 109.5
H3A C3 H3C 109.5
H3B C3 H3C 109.5
C2 C4 H4A 109.5
C2 C4 H4B 109.5
H4A C4 H4B 109.5
C2 C4 H4C 109.5
H4A C4 H4C 109.5
H4B C4 H4C 109.5
C6 C5 N2 111.7(3)
C6 C5 C7 113.6(3)
N2 C5 C7 110.5(3)
C6 C5 H5A 106.9
N2 C5 H5A 106.9
C7 C5 H5A 106.9
C5 C6 H6A 109.5
C5 C6 H6B 109.5
H6A C6 H6B 109.5
C5 C6 H6C 109.5
H6A C6 H6C 109.5
H6B C6 H6C 109.5
C5 C7 H7A 109.5
C5 C7 H7B 109.5
H7A C7 H7B 109.5
C5 C7 H7C 109.5
H7A C7 H7C 109.5
H7B C7 H7C 109.5
N3 C8 H8A 109.5
N3 C8 H8B 109.5
H8A C8 H8B 109.5
N3 C8 H8C 109.5
H8A C8 H8C 109.5
H8B C8 H8C 109.5
N3 C9 H9A 109.5
N3 C9 H9B 109.5
H9A C9 H9B 109.5
N3 C9 H9C 109.5
H9A C9 H9C 109.5
H9B C9 H9C 109.5
N4 C10 H10A 109.5
N4 C10 H10B 109.5
H10A C10 H10B 109.5
N4 C10 H10C 109.5
H10A C10 H10C 109.5
H10B C10 H10C 109.5
N4 C11 H11A 109.5
N4 C11 H11B 109.5
H11A C11 H11B 109.5
N4 C11 H11C 109.5
H11A C11 H11C 109.5
H11B C11 H11C 109.5
N5 C12 H12A 109.5
N5 C12 H12B 109.5
H12A C12 H12B 109.5
N5 C12 H12C 109.5
H12A C12 H12C 109.5
H12B C12 H12C 109.5
N5 C13 H13A 109.5
N5 C13 H13B 109.5
H13A C13 H13B 109.5
N5 C13 H13C 109.5
H13A C13 H13C 109.5
H13B C13 H13C 109.5

loop_
_geom_bond_atom_site_label_1
_geom_bond_atom_site_label_2
_geom_bond_distance
Ta1 N5 1.991(2)
Ta1 N3 1.991(2)
Ta1 N4 1.996(2)
Ta1 N6 2.182(2)
Ta1 N1 2.194(2)
Ta1 N2 2.202(3)
Ta1 C1 2.639(3)
N1 C1 1.332(4)
N1 C2 1.465(4)
N2 C1 1.313(5)
N2 C5 1.481(4)
N3 C8 1.452(4)
N3 C9 1.453(4)
N4 C11 1.458(4)
N4 C10 1.460(4)
N5 C13 1.458(4)
N5 C12 1.460(4)
N6 N7 1.190(3)
N7 N8 1.155(4)
C1 H1A 0.9500
C2 C4 1.523(5)
C2 C3 1.524(5)
C2 H2A 1.0000
C3 H3A 0.9800
C3 H3B 0.9800
C3 H3C 0.9800
C4 H4A 0.9800
C4 H4B 0.9800
C4 H4C 0.9800
C5 C6 1.478(6)
C5 C7 1.517(5)
C5 H5A 1.0000
C6 H6A 0.9800
C6 H6B 0.9800
C6 H6C 0.9800
C7 H7A 0.9800
C7 H7B 0.9800
C7 H7C 0.9800
C8 H8A 0.9800
C8 H8B 0.9800
C8 H8C 0.9800
C9 H9A 0.9800
C9 H9B 0.9800
C9 H9C 0.9800
C10 H10A 0.9800
C10 H10B 0.9800
C10 H10C 0.9800
C11 H11A 0.9800
C11 H11B 0.9800
C11 H11C 0.9800
C12 H12A 0.9800
C12 H12B 0.9800
C12 H12C 0.9800
C13 H13A 0.9800
C13 H13B 0.9800
C13 H13C 0.9800

loop_
_geom_torsion_atom_site_label_1
_geom_torsion_atom_site_label_2
_geom_torsion_atom_site_label_3
_geom_torsion_atom_site_label_4
_geom_torsion
N5 Ta1 N1 C1 -91.95(19)
N3 Ta1 N1 C1 175.33(18)
N4 Ta1 N1 C1 7.7(3)
N6 Ta1 N1 C1 85.75(18)
N2 Ta1 N1 C1 -0.51(16)
N5 Ta1 N1 C2 90.1(3)
N3 Ta1 N1 C2 -2.6(3)
N4 Ta1 N1 C2 -170.2(3)
N6 Ta1 N1 C2 -92.2(3)
N2 Ta1 N1 C2 -178.5(4)
C1 Ta1 N1 C2 -177.9(4)
N5 Ta1 N2 C1 91.41(19)
N3 Ta1 N2 C1 -9.0(3)
N4 Ta1 N2 C1 -176.00(18)
N6 Ta1 N2 C1 -86.60(19)
N1 Ta1 N2 C1 0.52(16)
N5 Ta1 N2 C5 -87.6(4)
N3 Ta1 N2 C5 172.0(3)
N4 Ta1 N2 C5 5.0(4)
N6 Ta1 N2 C5 94.4(4)
N1 Ta1 N2 C5 -178.5(4)
C1 Ta1 N2 C5 -179.0(5)
N5 Ta1 N3 C8 42.6(3)
N4 Ta1 N3 C8 -50.9(3)
N6 Ta1 N3 C8 -140.8(3)
N1 Ta1 N3 C8 134.7(3)
N2 Ta1 N3 C8 142.9(3)
C1 Ta1 N3 C8 137.5(2)
N5 Ta1 N3 C9 -135.8(2)
N4 Ta1 N3 C9 130.7(2)
N6 Ta1 N3 C9 40.8(2)
N1 Ta1 N3 C9 -43.8(2)
N2 Ta1 N3 C9 -35.5(4)
C1 Ta1 N3 C9 -40.9(3)
N5 Ta1 N4 C11 135.0(3)
N3 Ta1 N4 C11 -131.4(3)
N6 Ta1 N4 C11 -41.4(3)
N1 Ta1 N4 C11 35.5(4)
N2 Ta1 N4 C11 42.6(3)
C1 Ta1 N4 C11 40.2(3)
N5 Ta1 N4 C10 -44.5(3)
N3 Ta1 N4 C10 49.1(3)
N6 Ta1 N4 C10 139.1(3)
N1 Ta1 N4 C10 -144.0(3)
N2 Ta1 N4 C10 -136.9(3)
C1 Ta1 N4 C10 -139.3(2)
N3 Ta1 N5 C13 -152.9(2)
N4 Ta1 N5 C13 -42.9(2)
N1 Ta1 N5 C13 112.6(2)
N2 Ta1 N5 C13 52.6(2)
C1 Ta1 N5 C13 82.3(2)
N3 Ta1 N5 C12 48.0(2)
N4 Ta1 N5 C12 158.1(2)
N1 Ta1 N5 C12 -46.5(2)
N2 Ta1 N5 C12 -106.5(2)
C1 Ta1 N5 C12 -76.7(2)
N3 Ta1 N6 N7 -126.2(3)
N4 Ta1 N6 N7 123.9(3)
N1 Ta1 N6 N7 -31.8(3)
N2 Ta1 N6 N7 28.5(3)
C1 Ta1 N6 N7 -1.4(3)
C5 N2 C1 N1 178.5(3)
Ta1 N2 C1 N1 -0.8(3)
C5 N2 C1 Ta1 179.3(3)
C2 N1 C1 N2 179.3(3)
Ta1 N1 C1 N2 0.8(3)
C2 N1 C1 Ta1 178.5(3)
N5 Ta1 C1 N2 -89.85(19)
N3 Ta1 C1 N2 175.25(18)
N4 Ta1 C1 N2 4.9(2)
N6 Ta1 C1 N2 89.99(19)
N1 Ta1 C1 N2 -179.1(3)
N5 Ta1 C1 N1 89.25(19)
N3 Ta1 C1 N1 -5.7(2)
N4 Ta1 C1 N1 -176.04(17)
N6 Ta1 C1 N1 -90.91(18)
N2 Ta1 C1 N1 179.1(3)
C1 N1 C2 C4 -67.0(4)
Ta1 N1 C2 C4 110.5(4)
C1 N1 C2 C3 59.3(4)
Ta1 N1 C2 C3 -123.1(4)
C1 N2 C5 C6 -62.3(5)
Ta1 N2 C5 C6 116.5(4)
C1 N2 C5 C7 65.2(4)
Ta1 N2 C5 C7 -116.0(3)
